data_7062524
loop_
_publ_author_name
'Durga Priyadharshini, R.'
'Sathishkumar, P. N.'
'Bensingh, M.'
'Bhuvanesh, N.'
'Vennila, K. N.'
'Karvembu, R.'
'Elango, Kuppanagounder P.'

_publ_section_title
;
 N,N&#x2032;,N&#x2032;&#x2032;-Trisubstituted guanidine derivatives as
 DNA-intercalators: synthesis, crystal structures and biophysical
 investigations
;
_journal_issue 30
_journal_name_full 'New Journal of Chemistry'
_journal_page_first 14185
_journal_page_last 14194
_journal_paper_doi 10.1039/D3NJ01327H
_journal_volume 47
_journal_year 2023
_chemical_formula_moiety 'C22 H21 N3 O'
_chemical_formula_sum 'C22 H21 N3 O'
_chemical_formula_weight 343.42
_space_group_crystal_system orthorhombic
_space_group_IT_number 61
_space_group_name_Hall '-P 2ac 2ab'
_space_group_name_H-M_alt 'P b c a'
_atom_sites_solution_hydrogens geom
_atom_sites_solution_primary dual
_audit_creation_date 2020-01-10
_audit_creation_method
;
Olex2 1.2
(compiled 2018.05.29 svn.r3508 for OlexSys, GUI svn.r5506)
;
_audit_update_record
;
2022-11-08 deposited with the CCDC.	2023-06-27 downloaded from the CCDC.
;
_cell_angle_alpha 90
_cell_angle_beta 90
_cell_angle_gamma 90
_cell_formula_units_Z 8
_cell_length_a 15.0645(7)
_cell_length_b 11.7756(5)
_cell_length_c 20.4088(9)
_cell_measurement_reflns_used 9845
_cell_measurement_temperature 110.0
_cell_measurement_theta_max 27.473
_cell_measurement_theta_min 2.410
_cell_volume 3620.4(3)
_computing_cell_refinement 'SAINT V8.38 Bruker AXS Inc., Madison, WI, USA.'
_computing_data_reduction 'SAINT V8.38 Bruker AXS Inc., Madison, WI, USA.'
_computing_molecular_graphics 'Olex2 (Dolomanov et al., 2009)'
_computing_publication_material 'Olex2 (Dolomanov et al., 2009)'
_computing_structure_refinement 'ShelXL (Sheldrick, 2015)'
_computing_structure_solution 'ShelXT (Sheldrick, 2015)'
_diffrn_ambient_temperature 110.0
_diffrn_measured_fraction_theta_full 0.998
_diffrn_measured_fraction_theta_max 0.996
_diffrn_measurement_device_type 'Bruker PHOTON II'
_diffrn_measurement_method '\f and \w scans'
_diffrn_radiation_type MoK\a
_diffrn_radiation_wavelength 0.71073
_diffrn_reflns_av_R_equivalents 0.0477
_diffrn_reflns_av_unetI/netI 0.0279
_diffrn_reflns_Laue_measured_fraction_full 0.998
_diffrn_reflns_Laue_measured_fraction_max 0.996
_diffrn_reflns_limit_h_max 19
_diffrn_reflns_limit_h_min -19
_diffrn_reflns_limit_k_max 15
_diffrn_reflns_limit_k_min -15
_diffrn_reflns_limit_l_max 26
_diffrn_reflns_limit_l_min -26
_diffrn_reflns_number 30883
_diffrn_reflns_point_group_measured_fraction_full 0.998
_diffrn_reflns_point_group_measured_fraction_max 0.996
_diffrn_reflns_theta_full 25.242
_diffrn_reflns_theta_max 27.483
_diffrn_reflns_theta_min 2.411
_diffrn_standards_number 0
_exptl_absorpt_coefficient_mu 0.079
_exptl_absorpt_correction_T_max 0.4305
_exptl_absorpt_correction_T_min 0.3944
_exptl_absorpt_correction_type multi-scan
_exptl_absorpt_process_details
'SADABS-2016/2 (Bruker,2016/2) was used for absorption correction. wR2(int) was 0.1207 before and 0.0660 after correction. The Ratio of minimum to maximum transmission is 0.9161. The \l/2 correction factor is Not present.'
_exptl_crystal_colour colourless
_exptl_crystal_colour_primary colourless
_exptl_crystal_density_diffrn 1.260
_exptl_crystal_description block
_exptl_crystal_F_000 1456
_exptl_crystal_size_max 0.407
_exptl_crystal_size_mid 0.326
_exptl_crystal_size_min 0.216
_refine_diff_density_max 0.171
_refine_diff_density_min -0.197
_refine_diff_density_rms 0.045
_refine_ls_extinction_method none
_refine_ls_goodness_of_fit_ref 1.035
_refine_ls_hydrogen_treatment constr
_refine_ls_matrix_type full
_refine_ls_number_parameters 235
_refine_ls_number_reflns 4131
_refine_ls_number_restraints 0
_refine_ls_restrained_S_all 1.035
_refine_ls_R_factor_all 0.0542
_refine_ls_R_factor_gt 0.0399
_refine_ls_shift/su_max 0.000
_refine_ls_shift/su_mean 0.000
_refine_ls_structure_factor_coef Fsqd
_refine_ls_weighting_details 'w=1/[\s^2^(Fo^2^)+(0.0444P)^2^+1.0770P] where P=(Fo^2^+2Fc^2^)/3'
_refine_ls_weighting_scheme calc
_refine_ls_wR_factor_gt 0.0914
_refine_ls_wR_factor_ref 0.0987
_reflns_Friedel_coverage 0.000
_reflns_number_gt 3322
_reflns_number_total 4131
_reflns_threshold_expression 'I > 2\s(I)'
_cod_data_source_file d3nj01327h2.cif
_cod_data_source_block benbg3a
_cod_depositor_comments 'Adding full bibliography for 7062523--7062525.cif.'
_cod_database_code 7062524
_shelx_shelxl_version_number 2018/3
_shelx_space_group_comment
;
The symmetry employed for this shelxl refinement is uniquely defined
by the following loop, which should always be used as a source of
symmetry information in preference to the above space-group names.
They are only intended as comments.
;
_shelx_estimated_absorpt_t_max 0.983
_shelx_estimated_absorpt_t_min 0.969
_olex2_refinement_description
;
1. Fixed Uiso
 At 1.2 times of:
  All C(H) groups, All C(H,H) groups, All N(H) groups
2.a Secondary CH2 refined with riding coordinates:
 C9(H9A,H9B), C16(H16A,H16B)
2.b Aromatic/amide H refined with riding coordinates:
 N2(H2), N3(H3), C4(H4), C5(H5), C6(H6), C7(H7), C8(H8), C11(H11), C12(H12),
 C13(H13), C14(H14), C15(H15), C18(H18), C19(H19), C20(H20), C21(H21), C22(H22)
;
_olex2_submission_special_instructions 'No special instructions were received'

loop_
_space_group_symop_operation_xyz
'x, y, z'
'-x+1/2, -y, z+1/2'
'-x, y+1/2, -z+1/2'
'x+1/2, -y+1/2, -z'
'-x, -y, -z'
'x-1/2, y, -z-1/2'
'x, -y-1/2, z-1/2'
'-x-1/2, y-1/2, z'

loop_
_atom_site_label
_atom_site_type_symbol
_atom_site_fract_x
_atom_site_fract_y
_atom_site_fract_z
_atom_site_U_iso_or_equiv
_atom_site_adp_type
_atom_site_occupancy
_atom_site_site_symmetry_order
_atom_site_calc_flag
_atom_site_refinement_flags_posn
_atom_site_refinement_flags_adp
_atom_site_refinement_flags_occupancy
_atom_site_disorder_assembly
_atom_site_disorder_group
O1 O 0.63420(5) 0.09979(7) 0.47493(4) 0.02052(19) Uani 1 1 d . . . . .
N1 N 0.64231(6) 0.27054(8) 0.41644(5) 0.0188(2) Uani 1 1 d . . . . .
N2 N 0.73174(6) 0.42331(8) 0.44021(5) 0.0193(2) Uani 1 1 d . . . . .
H2 H 0.770728 0.456065 0.466163 0.023 Uiso 1 1 calc R . . . .
N3 N 0.72913(6) 0.27451(8) 0.51315(5) 0.0194(2) Uani 1 1 d . . . . .
H3 H 0.707675 0.207616 0.524031 0.023 Uiso 1 1 calc R . . . .
C1 C 0.70092(7) 0.32035(9) 0.45711(6) 0.0177(2) Uani 1 1 d . . . . .
C2 C 0.61287(7) 0.16443(10) 0.42845(6) 0.0176(2) Uani 1 1 d . . . . .
C3 C 0.54736(8) 0.12229(10) 0.37868(6) 0.0183(2) Uani 1 1 d . . . . .
C4 C 0.48923(8) 0.03487(10) 0.39503(6) 0.0210(3) Uani 1 1 d . . . . .
H4 H 0.491516 0.001877 0.437474 0.025 Uiso 1 1 calc R . . . .
C5 C 0.42789(8) -0.00431(10) 0.34952(6) 0.0249(3) Uani 1 1 d . . . . .
H5 H 0.387450 -0.062780 0.361247 0.030 Uiso 1 1 calc R . . . .
C6 C 0.42557(9) 0.04161(11) 0.28716(6) 0.0277(3) Uani 1 1 d . . . . .
H6 H 0.384185 0.013798 0.255914 0.033 Uiso 1 1 calc R . . . .
C7 C 0.48349(9) 0.12804(12) 0.27022(6) 0.0292(3) Uani 1 1 d . . . . .
H7 H 0.482260 0.159077 0.227260 0.035 Uiso 1 1 calc R . . . .
C8 C 0.54329(8) 0.16922(11) 0.31608(6) 0.0253(3) Uani 1 1 d . . . . .
H8 H 0.581822 0.229970 0.304711 0.030 Uiso 1 1 calc R . . . .
C9 C 0.70422(8) 0.48387(10) 0.38127(6) 0.0196(2) Uani 1 1 d . . . . .
H9A H 0.681894 0.428327 0.348793 0.023 Uiso 1 1 calc R . . . .
H9B H 0.756492 0.522281 0.361955 0.023 Uiso 1 1 calc R . . . .
C10 C 0.63298(8) 0.57095(10) 0.39432(5) 0.0181(2) Uani 1 1 d . . . . .
C11 C 0.55151(8) 0.53804(11) 0.42056(6) 0.0261(3) Uani 1 1 d . . . . .
H11 H 0.540665 0.460172 0.429736 0.031 Uiso 1 1 calc R . . . .
C12 C 0.48636(9) 0.61767(12) 0.43335(7) 0.0298(3) Uani 1 1 d . . . . .
H12 H 0.431091 0.594252 0.451224 0.036 Uiso 1 1 calc R . . . .
C13 C 0.50133(9) 0.73151(11) 0.42021(6) 0.0269(3) Uani 1 1 d . . . . .
H13 H 0.456925 0.786366 0.429737 0.032 Uiso 1 1 calc R . . . .
C14 C 0.58138(9) 0.76470(11) 0.39313(7) 0.0268(3) Uani 1 1 d . . . . .
H14 H 0.591737 0.842460 0.383359 0.032 Uiso 1 1 calc R . . . .
C15 C 0.64653(8) 0.68464(10) 0.38022(6) 0.0221(3) Uani 1 1 d . . . . .
H15 H 0.701236 0.708103 0.361444 0.027 Uiso 1 1 calc R . . . .
C16 C 0.79283(9) 0.32678(11) 0.55779(6) 0.0243(3) Uani 1 1 d . . . . .
H16A H 0.771206 0.402527 0.571506 0.029 Uiso 1 1 calc R . . . .
H16B H 0.850635 0.336666 0.535421 0.029 Uiso 1 1 calc R . . . .
C17 C 0.80401(8) 0.25161(11) 0.61687(6) 0.0222(3) Uani 1 1 d . . . . .
C18 C 0.86749(9) 0.16709(12) 0.61710(7) 0.0309(3) Uani 1 1 d . . . . .
H18 H 0.904863 0.157245 0.580043 0.037 Uiso 1 1 calc R . . . .
C19 C 0.87716(10) 0.09635(13) 0.67104(7) 0.0372(3) Uani 1 1 d . . . . .
H19 H 0.921374 0.038823 0.670894 0.045 Uiso 1 1 calc R . . . .
C20 C 0.82275(10) 0.10943(12) 0.72482(7) 0.0344(3) Uani 1 1 d . . . . .
H20 H 0.829297 0.061044 0.761753 0.041 Uiso 1 1 calc R . . . .
C21 C 0.75894(10) 0.19293(13) 0.72469(7) 0.0338(3) Uani 1 1 d . . . . .
H21 H 0.721279 0.201944 0.761660 0.041 Uiso 1 1 calc R . . . .
C22 C 0.74912(9) 0.26393(12) 0.67114(7) 0.0285(3) Uani 1 1 d . . . . .
H22 H 0.704747 0.321247 0.671488 0.034 Uiso 1 1 calc R . . . .

loop_
_atom_site_aniso_label
_atom_site_aniso_U_11
_atom_site_aniso_U_22
_atom_site_aniso_U_33
_atom_site_aniso_U_23
_atom_site_aniso_U_13
_atom_site_aniso_U_12
O1 0.0231(4) 0.0178(4) 0.0207(4) 0.0016(3) -0.0036(3) 0.0005(3)
N1 0.0187(5) 0.0173(5) 0.0204(5) -0.0006(4) -0.0028(4) 0.0008(4)
N2 0.0195(5) 0.0179(5) 0.0204(5) -0.0002(4) -0.0043(4) -0.0004(4)
N3 0.0210(5) 0.0169(5) 0.0203(5) 0.0002(4) -0.0037(4) -0.0018(4)
C1 0.0163(5) 0.0172(6) 0.0195(6) -0.0022(4) 0.0001(4) 0.0036(4)
C2 0.0163(5) 0.0175(6) 0.0190(6) -0.0020(4) 0.0011(4) 0.0033(5)
C3 0.0174(6) 0.0168(6) 0.0206(6) -0.0028(5) -0.0010(4) 0.0036(4)
C4 0.0236(6) 0.0165(6) 0.0228(6) 0.0001(5) -0.0028(5) 0.0028(5)
C5 0.0235(6) 0.0193(6) 0.0320(7) -0.0014(5) -0.0038(5) -0.0013(5)
C6 0.0271(7) 0.0283(7) 0.0279(7) -0.0062(5) -0.0084(5) 0.0000(6)
C7 0.0318(7) 0.0362(7) 0.0195(6) 0.0020(5) -0.0043(5) -0.0022(6)
C8 0.0242(6) 0.0293(7) 0.0222(6) 0.0022(5) -0.0016(5) -0.0039(5)
C9 0.0215(6) 0.0189(6) 0.0184(6) 0.0007(5) 0.0007(5) 0.0002(5)
C10 0.0203(6) 0.0190(6) 0.0148(5) -0.0006(4) -0.0025(4) 0.0005(5)
C11 0.0258(7) 0.0201(6) 0.0325(7) 0.0060(5) 0.0034(5) 0.0002(5)
C12 0.0243(7) 0.0322(7) 0.0328(7) 0.0071(6) 0.0080(5) 0.0028(6)
C13 0.0286(7) 0.0261(7) 0.0261(7) -0.0018(5) 0.0000(5) 0.0089(6)
C14 0.0291(7) 0.0174(6) 0.0340(7) 0.0001(5) -0.0044(6) 0.0003(5)
C15 0.0204(6) 0.0215(6) 0.0245(6) 0.0018(5) -0.0026(5) -0.0023(5)
C16 0.0264(6) 0.0237(6) 0.0229(6) 0.0005(5) -0.0074(5) -0.0043(5)
C17 0.0241(6) 0.0222(6) 0.0202(6) 0.0007(5) -0.0058(5) -0.0055(5)
C18 0.0326(7) 0.0361(8) 0.0239(7) 0.0034(6) 0.0026(6) 0.0051(6)
C19 0.0398(8) 0.0379(8) 0.0340(8) 0.0095(6) 0.0001(6) 0.0102(7)
C20 0.0382(8) 0.0386(8) 0.0265(7) 0.0109(6) -0.0028(6) -0.0054(7)
C21 0.0333(7) 0.0446(8) 0.0235(7) 0.0009(6) 0.0050(6) -0.0078(7)
C22 0.0246(6) 0.0321(7) 0.0287(7) -0.0018(6) -0.0002(5) -0.0007(6)

loop_
_atom_type_symbol
_atom_type_description
_atom_type_scat_dispersion_real
_atom_type_scat_dispersion_imag
_atom_type_scat_source
C C 0.0033 0.0016 'International Tables Vol C Tables 4.2.6.8 and 6.1.1.4'
H H 0.0000 0.0000 'International Tables Vol C Tables 4.2.6.8 and 6.1.1.4'
N N 0.0061 0.0033 'International Tables Vol C Tables 4.2.6.8 and 6.1.1.4'
O O 0.0106 0.0060 'International Tables Vol C Tables 4.2.6.8 and 6.1.1.4'

loop_
_geom_angle_atom_site_label_1
_geom_angle_atom_site_label_2
_geom_angle_atom_site_label_3
_geom_angle
_geom_angle_site_symmetry_1
_geom_angle_site_symmetry_3
_geom_angle_publ_flag
C1 N1 C2 120.49(10) . . ?
C1 N2 H2 118.2 . . ?
C1 N2 C9 123.70(10) . . ?
C9 N2 H2 118.2 . . ?
C1 N3 H3 117.5 . . ?
C1 N3 C16 125.03(10) . . ?
C16 N3 H3 117.5 . . ?
N2 C1 N1 117.49(10) . . ?
N3 C1 N1 124.14(10) . . ?
N3 C1 N2 118.37(10) . . ?
O1 C2 N1 127.86(11) . . ?
O1 C2 C3 118.57(10) . . ?
N1 C2 C3 113.56(10) . . ?
C4 C3 C2 119.74(10) . . ?
C4 C3 C8 119.03(11) . . ?
C8 C3 C2 121.23(11) . . ?
C3 C4 H4 119.9 . . ?
C5 C4 C3 120.26(11) . . ?
C5 C4 H4 119.9 . . ?
C4 C5 H5 119.9 . . ?
C6 C5 C4 120.15(12) . . ?
C6 C5 H5 119.9 . . ?
C5 C6 H6 120.0 . . ?
C5 C6 C7 120.08(12) . . ?
C7 C6 H6 120.0 . . ?
C6 C7 H7 120.1 . . ?
C6 C7 C8 119.87(12) . . ?
C8 C7 H7 120.1 . . ?
C3 C8 H8 119.7 . . ?
C7 C8 C3 120.59(12) . . ?
C7 C8 H8 119.7 . . ?
N2 C9 H9A 109.0 . . ?
N2 C9 H9B 109.0 . . ?
N2 C9 C10 112.90(9) . . ?
H9A C9 H9B 107.8 . . ?
C10 C9 H9A 109.0 . . ?
C10 C9 H9B 109.0 . . ?
C11 C10 C9 120.35(11) . . ?
C15 C10 C9 121.06(11) . . ?
C15 C10 C11 118.59(11) . . ?
C10 C11 H11 119.7 . . ?
C12 C11 C10 120.60(12) . . ?
C12 C11 H11 119.7 . . ?
C11 C12 H12 119.9 . . ?
C11 C12 C13 120.29(12) . . ?
C13 C12 H12 119.9 . . ?
C12 C13 H13 120.2 . . ?
C14 C13 C12 119.51(12) . . ?
C14 C13 H13 120.2 . . ?
C13 C14 H14 120.0 . . ?
C13 C14 C15 120.07(12) . . ?
C15 C14 H14 120.0 . . ?
C10 C15 C14 120.92(12) . . ?
C10 C15 H15 119.5 . . ?
C14 C15 H15 119.5 . . ?
N3 C16 H16A 109.9 . . ?
N3 C16 H16B 109.9 . . ?
N3 C16 C17 109.00(10) . . ?
H16A C16 H16B 108.3 . . ?
C17 C16 H16A 109.9 . . ?
C17 C16 H16B 109.9 . . ?
C18 C17 C16 120.29(12) . . ?
C18 C17 C22 118.99(12) . . ?
C22 C17 C16 120.70(12) . . ?
C17 C18 H18 119.7 . . ?
C17 C18 C19 120.54(13) . . ?
C19 C18 H18 119.7 . . ?
C18 C19 H19 119.9 . . ?
C20 C19 C18 120.13(14) . . ?
C20 C19 H19 119.9 . . ?
C19 C20 H20 120.2 . . ?
C21 C20 C19 119.60(13) . . ?
C21 C20 H20 120.2 . . ?
C20 C21 H21 119.7 . . ?
C20 C21 C22 120.55(13) . . ?
C22 C21 H21 119.7 . . ?
C17 C22 H22 119.9 . . ?
C21 C22 C17 120.18(13) . . ?
C21 C22 H22 119.9 . . ?

loop_
_geom_bond_atom_site_label_1
_geom_bond_atom_site_label_2
_geom_bond_distance
_geom_bond_site_symmetry_2
_geom_bond_publ_flag
O1 C2 1.2580(14) . ?
N1 C1 1.3462(15) . ?
N1 C2 1.3483(15) . ?
N2 H2 0.8800 . ?
N2 C1 1.3433(15) . ?
N2 C9 1.4586(15) . ?
N3 H3 0.8800 . ?
N3 C1 1.3341(15) . ?
N3 C16 1.4594(15) . ?
C2 C3 1.5005(16) . ?
C3 C4 1.3921(17) . ?
C3 C8 1.3935(17) . ?
C4 H4 0.9500 . ?
C4 C5 1.3890(17) . ?
C5 H5 0.9500 . ?
C5 C6 1.3833(19) . ?
C6 H6 0.9500 . ?
C6 C7 1.3845(19) . ?
C7 H7 0.9500 . ?
C7 C8 1.3866(18) . ?
C8 H8 0.9500 . ?
C9 H9A 0.9900 . ?
C9 H9B 0.9900 . ?
C9 C10 1.5081(16) . ?
C10 C11 1.3940(17) . ?
C10 C15 1.3844(17) . ?
C11 H11 0.9500 . ?
C11 C12 1.3823(18) . ?
C12 H12 0.9500 . ?
C12 C13 1.3855(19) . ?
C13 H13 0.9500 . ?
C13 C14 1.3830(19) . ?
C14 H14 0.9500 . ?
C14 C15 1.3861(18) . ?
C15 H15 0.9500 . ?
C16 H16A 0.9900 . ?
C16 H16B 0.9900 . ?
C16 C17 1.5053(17) . ?
C17 C18 1.3802(18) . ?
C17 C22 1.3899(18) . ?
C18 H18 0.9500 . ?
C18 C19 1.3881(19) . ?
C19 H19 0.9500 . ?
C19 C20 1.379(2) . ?
C20 H20 0.9500 . ?
C20 C21 1.375(2) . ?
C21 H21 0.9500 . ?
C21 C22 1.3838(19) . ?
C22 H22 0.9500 . ?

loop_
_geom_hbond_atom_site_label_D
_geom_hbond_atom_site_label_H
_geom_hbond_atom_site_label_A
_geom_hbond_distance_DH
_geom_hbond_distance_HA
_geom_hbond_distance_DA
_geom_hbond_angle_DHA
_geom_hbond_site_symmetry_A
_geom_hbond_publ_flag
N2 H2 O1 0.88 2.22 2.9832(13) 144.3 8_765 yes
N3 H3 O1 0.88 1.96 2.6243(12) 131.2 . yes

loop_
_geom_torsion_atom_site_label_1
_geom_torsion_atom_site_label_2
_geom_torsion_atom_site_label_3
_geom_torsion_atom_site_label_4
_geom_torsion
_geom_torsion_site_symmetry_1
_geom_torsion_site_symmetry_2
_geom_torsion_site_symmetry_3
_geom_torsion_site_symmetry_4
_geom_torsion_publ_flag
O1 C2 C3 C4 22.45(16) . . . . ?
O1 C2 C3 C8 -157.68(11) . . . . ?
N1 C2 C3 C4 -157.90(10) . . . . ?
N1 C2 C3 C8 21.97(16) . . . . ?
N2 C9 C10 C11 -59.86(15) . . . . ?
N2 C9 C10 C15 120.58(12) . . . . ?
N3 C16 C17 C18 89.26(14) . . . . ?
N3 C16 C17 C22 -88.88(14) . . . . ?
C1 N1 C2 O1 -0.90(18) . . . . ?
C1 N1 C2 C3 179.50(10) . . . . ?
C1 N2 C9 C10 97.99(13) . . . . ?
C1 N3 C16 C17 177.23(11) . . . . ?
C2 N1 C1 N2 175.98(10) . . . . ?
C2 N1 C1 N3 -4.89(17) . . . . ?
C2 C3 C4 C5 179.56(11) . . . . ?
C2 C3 C8 C7 178.83(11) . . . . ?
C3 C4 C5 C6 1.46(18) . . . . ?
C4 C3 C8 C7 -1.29(18) . . . . ?
C4 C5 C6 C7 -1.01(19) . . . . ?
C5 C6 C7 C8 -0.6(2) . . . . ?
C6 C7 C8 C3 1.8(2) . . . . ?
C8 C3 C4 C5 -0.32(17) . . . . ?
C9 N2 C1 N1 0.96(16) . . . . ?
C9 N2 C1 N3 -178.22(10) . . . . ?
C9 C10 C11 C12 179.22(12) . . . . ?
C9 C10 C15 C14 -179.09(11) . . . . ?
C10 C11 C12 C13 0.0(2) . . . . ?
C11 C10 C15 C14 1.35(18) . . . . ?
C11 C12 C13 C14 1.1(2) . . . . ?
C12 C13 C14 C15 -1.0(2) . . . . ?
C13 C14 C15 C10 -0.26(19) . . . . ?
C15 C10 C11 C12 -1.21(19) . . . . ?
C16 N3 C1 N1 179.75(11) . . . . ?
C16 N3 C1 N2 -1.13(17) . . . . ?
C16 C17 C18 C19 -178.99(13) . . . . ?
C16 C17 C22 C21 178.79(12) . . . . ?
C17 C18 C19 C20 0.5(2) . . . . ?
C18 C17 C22 C21 0.62(19) . . . . ?
C18 C19 C20 C21 0.0(2) . . . . ?
C19 C20 C21 C22 -0.2(2) . . . . ?
C20 C21 C22 C17 -0.1(2) . . . . ?
C22 C17 C18 C19 -0.8(2) . . . . ?
